data_4343439
loop_
_publ_author_name
'Tandon, Santokh S.'
'Bunge, Scott D.'
'Toth, Sara A.'
'Sanchiz, Joaquin'
'Thompson, Laurence K.'
'Shelley, Jacob T.'

_publ_section_title
;
 Antiferromagnetically Coupled Dimeric Dodecacopper Supramolecular
 Architectures of Macrocyclic Ligands with a Symmetrical \m6-BO3(3-)
 Central Moiety.
;
_journal_issue 14
_journal_name_full 'Inorganic chemistry'
_journal_page_first 6873
_journal_page_last 6884
_journal_paper_doi 10.1021/acs.inorgchem.5b00771
_journal_volume 54
_journal_year 2015
_chemical_formula_moiety 'C45 H57 B Cu6 N9 O12, 3(Cl O4), 3(C3 H7 N O)'
_chemical_formula_sum 'C54 H78 B Cl3 Cu6 N12 O27'
_chemical_formula_weight 1825.68
_chemical_name_common '[Cu6(L)(BO3)(DMF)3]2[ClO4]6*6(DMF) (2)'
_chemical_name_systematic
; 
 ? 
;
_space_group_crystal_system trigonal
_space_group_IT_number 148
_space_group_name_Hall '-R 3'
_space_group_name_H-M_alt 'R -3 :H'
_symmetry_space_group_name_Hall '-R 3'
_symmetry_space_group_name_H-M 'R -3 :H'
_atom_sites_solution_hydrogens geom
_atom_sites_solution_primary direct
_atom_sites_solution_secondary difmap
_audit_creation_method SHELXL-97
_cell_angle_alpha 90.00
_cell_angle_beta 90.00
_cell_angle_gamma 120.00
_cell_formula_units_Z 6
_cell_length_a 26.976(3)
_cell_length_b 26.976(3)
_cell_length_c 16.5285(16)
_cell_measurement_reflns_used 3241
_cell_measurement_temperature 180(2)
_cell_measurement_theta_max 21.16
_cell_measurement_theta_min 2.61
_cell_volume 10416.4(19)
_computing_cell_refinement 'Bruker SAINT'
_computing_data_collection 'Bruker APEX2'
_computing_data_reduction 'Bruker SAINT'
_computing_molecular_graphics 'Bruker SHELXTL'
_computing_publication_material 'Bruker SHELXTL'
_computing_structure_refinement 'SHELXL-97 (Sheldrick, 2008)'
_computing_structure_solution 'SHELXS-97 (Sheldrick, 2008)'
_diffrn_ambient_temperature 180(2)
_diffrn_measured_fraction_theta_full 1.000
_diffrn_measured_fraction_theta_max 1.000
_diffrn_measurement_device_type 'Bruker APEX-II CCD'
_diffrn_measurement_method '\f and \w scans'
_diffrn_radiation_monochromator graphite
_diffrn_radiation_source 'fine-focus sealed tube'
_diffrn_radiation_type MoK\a
_diffrn_radiation_wavelength 0.71073
_diffrn_reflns_av_R_equivalents 0.0817
_diffrn_reflns_av_sigmaI/netI 0.0493
_diffrn_reflns_limit_h_max 31
_diffrn_reflns_limit_h_min -32
_diffrn_reflns_limit_k_max 32
_diffrn_reflns_limit_k_min -32
_diffrn_reflns_limit_l_max 19
_diffrn_reflns_limit_l_min -19
_diffrn_reflns_number 28215
_diffrn_reflns_theta_full 25.04
_diffrn_reflns_theta_max 25.04
_diffrn_reflns_theta_min 1.51
_exptl_absorpt_coefficient_mu 2.010
_exptl_absorpt_correction_T_max 0.7525
_exptl_absorpt_correction_T_min 0.7525
_exptl_absorpt_correction_type multi-scan
_exptl_absorpt_process_details SADABS
_exptl_crystal_colour green
_exptl_crystal_density_diffrn 1.746
_exptl_crystal_density_meas ?
_exptl_crystal_density_method 'not measured'
_exptl_crystal_description block
_exptl_crystal_F_000 5592
_exptl_crystal_size_max 0.15
_exptl_crystal_size_mid 0.15
_exptl_crystal_size_min 0.15
_refine_diff_density_max 1.252
_refine_diff_density_min -1.151
_refine_diff_density_rms 0.290
_refine_ls_extinction_method none
_refine_ls_goodness_of_fit_ref 1.238
_refine_ls_hydrogen_treatment constr
_refine_ls_matrix_type full
_refine_ls_number_parameters 315
_refine_ls_number_reflns 4111
_refine_ls_number_restraints 0
_refine_ls_restrained_S_all 1.238
_refine_ls_R_factor_all 0.1083
_refine_ls_R_factor_gt 0.0607
_refine_ls_shift/su_max 0.011
_refine_ls_shift/su_mean 0.001
_refine_ls_structure_factor_coef Fsqd
_refine_ls_weighting_details 'calc w=1/[\s^2^(Fo^2^)+(0.1000P)^2^+0.0000P] where P=(Fo^2^+2Fc^2^)/3'
_refine_ls_weighting_scheme calc
_refine_ls_wR_factor_gt 0.1680
_refine_ls_wR_factor_ref 0.2012
_reflns_number_gt 2644
_reflns_number_total 4111
_reflns_threshold_expression >2sigma(I)
_cod_data_source_file ic5b00771_si_002.cif
_cod_data_source_block two
_cod_depositor_comments
;
The following automatic conversions were performed:

'_exptl_absorpt_correction_type' value 'MULTI-SCAN' changed to
'multi-scan' according to
/usr/data/users/saulius/crontab/automatic-downloads/rss-feeds/ACS/lib/dictionaries/cif_core.dic
dictionary named 'cif_core.dic' version 2.4.2 from 2011-04-26.

'_exptl_crystal_density_meas' value 'not measured' was changed to '?'
- the value is perceived as not measured.

Automatic conversion script
Id: cif_fix_values 3271 2015-04-21 07:52:19Z andrius 

 Adding full bibliography for 4343438--4343442.cif.

2021-04-15
Z value and formula fixed to values more according to usual
chemical conventions.                 miguel
;
_cod_original_formula_sum 'C108 H156 B2 Cl6 Cu12 N24 O54'
_cod_original_formula_weight 3651.37
_cod_original_formula_moiety 'C90 H114 B2 Cu12 N18 O24, 6(Cl O4), 6(C3 H7 N O)'
_cod_original_formula_units_Z 3
_cod_original_cell_volume 10416.5(18)
_cod_database_code 4343439
_shelx_space_group_comment
;
The symmetry employed for this shelxl refinement is uniquely defined
by the following loop, which should always be used as a source of
symmetry information in preference to the above space-group names.
They are only intended as comments.
;

loop_
_symmetry_equiv_pos_as_xyz
'x, y, z'
'-y, x-y, z'
'-x+y, -x, z'
'x+2/3, y+1/3, z+1/3'
'-y+2/3, x-y+1/3, z+1/3'
'-x+y+2/3, -x+1/3, z+1/3'
'x+1/3, y+2/3, z+2/3'
'-y+1/3, x-y+2/3, z+2/3'
'-x+y+1/3, -x+2/3, z+2/3'
'-x, -y, -z'
'y, -x+y, -z'
'x-y, x, -z'
'-x+2/3, -y+1/3, -z+1/3'
'y+2/3, -x+y+1/3, -z+1/3'
'x-y+2/3, x+1/3, -z+1/3'
'-x+1/3, -y+2/3, -z+2/3'
'y+1/3, -x+y+2/3, -z+2/3'
'x-y+1/3, x+2/3, -z+2/3'

loop_
_atom_site_label
_atom_site_type_symbol
_atom_site_fract_x
_atom_site_fract_y
_atom_site_fract_z
_atom_site_U_iso_or_equiv
_atom_site_adp_type
_atom_site_occupancy
_atom_site_symmetry_multiplicity
_atom_site_calc_flag
_atom_site_refinement_flags
Cu1 Cu 0.45345(3) 0.68522(3) 1.07405(5) 0.0444(3) Uani 1 1 d .
Cu2 Cu 0.43338(3) 0.78123(3) 1.05259(5) 0.0431(3) Uani 1 1 d .
B1 B 0.3333 0.6667 1.0785(7) 0.036(3) Uani 1 3 d S
Cl1 Cl 0.35812(11) 0.08547(14) 0.53578(18) 0.0983(9) Uani 1 1 d .
N1 N 0.5228(2) 0.6814(2) 1.0683(3) 0.0456(14) Uani 1 1 d .
N2 N 0.4819(2) 0.8592(2) 1.0182(3) 0.0474(14) Uani 1 1 d .
N3 N 0.3408(5) 0.7723(7) 0.8216(5) 0.169(6) Uani 1 1 d .
N4 N 0.2957(7) 0.8847(8) 0.5461(8) 0.145(6) Uani 1 1 d .
O1 O 0.49219(19) 0.7620(2) 1.0292(3) 0.0536(12) Uani 1 1 d .
O2 O 0.41823(18) 0.60771(18) 1.1151(3) 0.0443(11) Uani 1 1 d .
O3 O 0.3725(2) 0.7700(2) 0.9432(3) 0.0658(15) Uani 1 1 d .
O4 O 0.39194(17) 0.70168(17) 1.0770(3) 0.0386(10) Uani 1 1 d .
O5 O 0.3234(7) 0.8199(7) 0.5696(7) 0.224(7) Uani 1 1 d .
O6 O 0.3182(6) 0.0955(9) 0.5266(6) 0.299(10) Uani 1 1 d .
O7 O 0.3522(6) 0.0661(8) 0.6150(7) 0.269(9) Uani 1 1 d .
O8 O 0.4129(5) 0.1214(7) 0.5369(9) 0.270(9) Uani 1 1 d .
O9 O 0.3512(6) 0.0499(6) 0.4685(7) 0.217(6) Uani 1 1 d .
C1 C 0.5461(3) 0.7948(3) 1.0063(4) 0.0524(18) Uani 1 1 d .
C2 C 0.5671(3) 0.8530(3) 0.9853(4) 0.0514(18) Uani 1 1 d .
C3 C 0.6228(3) 0.8856(4) 0.9553(4) 0.061(2) Uani 1 1 d .
H3 H 0.6358 0.9238 0.9385 0.073 Uiso 1 1 calc R
C4 C 0.6598(3) 0.8639(3) 0.9491(5) 0.058(2) Uani 1 1 d .
C5 C 0.6393(3) 0.8083(3) 0.9766(5) 0.059(2) Uani 1 1 d .
H5A H 0.6644 0.7931 0.9754 0.071 Uiso 1 1 calc R
C6 C 0.5845(3) 0.7739(3) 1.0054(4) 0.0497(17) Uani 1 1 d .
C7 C 0.7201(3) 0.9004(4) 0.9145(5) 0.074(2) Uani 1 1 d .
H7A H 0.7476 0.8965 0.9488 0.111 Uiso 1 1 calc R
H7B H 0.7299 0.9406 0.9130 0.111 Uiso 1 1 calc R
H7C H 0.7214 0.8874 0.8596 0.111 Uiso 1 1 calc R
C8 C 0.5334(3) 0.8820(3) 0.9926(4) 0.0540(19) Uani 1 1 d .
H8 H 0.5515 0.9211 0.9769 0.065 Uiso 1 1 calc R
C9 C 0.4511(3) 0.8905(3) 1.0263(4) 0.0495(17) Uani 1 1 d .
H9A H 0.4248 0.8819 0.9800 0.059 Uiso 1 1 calc R
H9B H 0.4785 0.9322 1.0271 0.059 Uiso 1 1 calc R
C10 C 0.5698(3) 0.7184(3) 1.0386(4) 0.0518(18) Uani 1 1 d .
H10 H 0.5993 0.7089 1.0376 0.062 Uiso 1 1 calc R
C11 C 0.5167(3) 0.6298(3) 1.1080(4) 0.0505(17) Uani 1 1 d .
H11A H 0.5293 0.6385 1.1650 0.061 Uiso 1 1 calc R
H11B H 0.5412 0.6173 1.0803 0.061 Uiso 1 1 calc R
C12 C 0.4544(3) 0.5822(3) 1.1046(4) 0.0448(16) Uani 1 1 d .
H12 H 0.4471 0.5552 1.1504 0.054 Uiso 1 1 calc R
C13 C 0.3743(6) 0.7685(7) 0.8783(8) 0.148(7) Uani 1 1 d .
H13 H 0.4046 0.7638 0.8578 0.178 Uiso 1 1 calc R
C14 C 0.3580(10) 0.8045(14) 0.7390(11) 0.36(2) Uani 1 1 d .
H14A H 0.3458 0.7767 0.6947 0.547 Uiso 1 1 calc R
H14B H 0.3997 0.8296 0.7369 0.547 Uiso 1 1 calc R
H14C H 0.3394 0.8276 0.7333 0.547 Uiso 1 1 calc R
C15 C 0.2966(7) 0.7744(7) 0.8381(9) 0.162(6) Uani 1 1 d .
H15A H 0.2798 0.7533 0.8884 0.244 Uiso 1 1 calc R
H15B H 0.2689 0.7570 0.7940 0.244 Uiso 1 1 calc R
H15C H 0.3065 0.8143 0.8450 0.244 Uiso 1 1 calc R
C16 C 0.2876(11) 0.8356(14) 0.5439(10) 0.204(12) Uani 1 1 d .
H16 H 0.2524 0.8067 0.5218 0.245 Uiso 1 1 calc R
C17 C 0.3501(7) 0.9250(10) 0.5866(10) 0.208(11) Uani 1 1 d .
H17A H 0.3481 0.9146 0.6438 0.313 Uiso 1 1 calc R
H17B H 0.3565 0.9640 0.5821 0.313 Uiso 1 1 calc R
H17C H 0.3817 0.9230 0.5606 0.313 Uiso 1 1 calc R
C18 C 0.2519(7) 0.8921(9) 0.5145(8) 0.191(9) Uani 1 1 d .
H18A H 0.2656 0.9160 0.4658 0.286 Uiso 1 1 calc R
H18B H 0.2401 0.9108 0.5549 0.286 Uiso 1 1 calc R
H18C H 0.2191 0.8547 0.5004 0.286 Uiso 1 1 calc R

loop_
_atom_site_aniso_label
_atom_site_aniso_U_11
_atom_site_aniso_U_22
_atom_site_aniso_U_33
_atom_site_aniso_U_23
_atom_site_aniso_U_13
_atom_site_aniso_U_12
Cu1 0.0381(5) 0.0439(5) 0.0543(6) 0.0043(4) -0.0023(4) 0.0228(4)
Cu2 0.0380(5) 0.0379(5) 0.0517(6) 0.0036(4) -0.0006(4) 0.0176(4)
B1 0.041(4) 0.041(4) 0.026(6) 0.000 0.000 0.021(2)
Cl1 0.0641(16) 0.138(3) 0.096(2) -0.0312(18) -0.0171(14) 0.0535(17)
N1 0.042(3) 0.047(3) 0.051(3) 0.003(3) 0.001(3) 0.025(3)
N2 0.044(3) 0.052(3) 0.049(3) 0.008(3) 0.001(3) 0.027(3)
N3 0.098(7) 0.37(2) 0.052(6) -0.032(8) -0.016(5) 0.131(11)
N4 0.183(14) 0.236(17) 0.086(8) 0.041(10) 0.034(8) 0.157(15)
O1 0.034(3) 0.051(3) 0.073(3) 0.015(2) 0.007(2) 0.020(2)
O2 0.046(3) 0.047(3) 0.050(3) -0.001(2) 0.001(2) 0.031(2)
O3 0.061(3) 0.080(4) 0.051(3) 0.013(3) -0.003(3) 0.031(3)
O4 0.035(2) 0.035(2) 0.048(3) 0.0000(19) -0.0049(19) 0.019(2)
O5 0.298(18) 0.34(2) 0.155(10) 0.012(11) -0.032(10) 0.247(17)
O6 0.297(16) 0.69(3) 0.121(9) -0.007(13) 0.018(9) 0.41(2)
O7 0.203(13) 0.45(2) 0.112(9) 0.036(11) -0.054(8) 0.135(15)
O8 0.103(8) 0.300(18) 0.288(17) -0.142(14) 0.038(9) 0.011(10)
O9 0.259(15) 0.310(17) 0.167(11) -0.101(11) -0.073(10) 0.207(14)
C1 0.046(4) 0.062(5) 0.046(4) -0.001(4) -0.004(3) 0.025(4)
C2 0.045(4) 0.057(5) 0.042(4) 0.006(3) -0.002(3) 0.018(4)
C3 0.058(5) 0.062(5) 0.050(4) 0.008(4) 0.001(4) 0.020(4)
C4 0.047(4) 0.060(5) 0.054(5) -0.001(4) 0.001(4) 0.017(4)
C5 0.042(4) 0.068(5) 0.059(5) 0.001(4) 0.004(4) 0.022(4)
C6 0.044(4) 0.058(5) 0.048(4) -0.002(3) -0.001(3) 0.026(4)
C7 0.051(5) 0.079(6) 0.073(6) 0.003(5) 0.018(4) 0.019(4)
C8 0.053(5) 0.053(4) 0.047(4) 0.013(3) -0.001(3) 0.019(4)
C9 0.050(4) 0.047(4) 0.052(4) 0.008(3) 0.001(3) 0.024(4)
C10 0.045(4) 0.069(5) 0.048(4) -0.006(4) -0.003(3) 0.033(4)
C11 0.046(4) 0.053(4) 0.061(5) -0.001(4) -0.003(3) 0.031(4)
C12 0.050(4) 0.052(4) 0.046(4) 0.003(3) 0.007(3) 0.035(4)
C13 0.137(11) 0.30(2) 0.081(8) -0.074(11) -0.046(8) 0.163(13)
C14 0.31(3) 0.83(7) 0.095(13) 0.02(2) -0.001(16) 0.40(4)
C15 0.168(16) 0.206(18) 0.166(14) 0.021(12) -0.039(12) 0.134(15)
C16 0.25(3) 0.38(4) 0.089(11) 0.041(18) 0.004(12) 0.24(3)
C17 0.138(15) 0.38(3) 0.116(12) 0.026(15) -0.011(11) 0.131(19)
C18 0.216(18) 0.40(3) 0.087(9) 0.003(12) 0.015(10) 0.26(2)

loop_
_atom_type_symbol
_atom_type_description
_atom_type_scat_dispersion_real
_atom_type_scat_dispersion_imag
_atom_type_scat_source
C C 0.0033 0.0016 'International Tables Vol C Tables 4.2.6.8 and 6.1.1.4'
H H 0.0000 0.0000 'International Tables Vol C Tables 4.2.6.8 and 6.1.1.4'
B B 0.0013 0.0007 'International Tables Vol C Tables 4.2.6.8 and 6.1.1.4'
N N 0.0061 0.0033 'International Tables Vol C Tables 4.2.6.8 and 6.1.1.4'
O O 0.0106 0.0060 'International Tables Vol C Tables 4.2.6.8 and 6.1.1.4'
Cu Cu 0.3201 1.2651 'International Tables Vol C Tables 4.2.6.8 and 6.1.1.4'
Cl Cl 0.1484 0.1585 'International Tables Vol C Tables 4.2.6.8 and 6.1.1.4'

loop_
_geom_angle_atom_site_label_1
_geom_angle_atom_site_label_2
_geom_angle_atom_site_label_3
_geom_angle
_geom_angle_site_symmetry_1
_geom_angle_site_symmetry_3
O4 Cu1 N1 171.0(2) . .
O4 Cu1 O2 103.10(18) . .
N1 Cu1 O2 85.7(2) . .
O4 Cu1 O1 80.19(18) . .
N1 Cu1 O1 91.1(2) . .
O2 Cu1 O1 176.34(19) . .
O4 Cu1 Cu2 39.95(12) . .
N1 Cu1 Cu2 131.09(17) . .
O2 Cu1 Cu2 142.36(13) . .
O1 Cu1 Cu2 41.16(14) . .
O4 Cu1 Cu2 77.55(12) . 3_565
N1 Cu1 Cu2 111.05(17) . 3_565
O2 Cu1 Cu2 38.16(13) . 3_565
O1 Cu1 Cu2 142.62(15) . 3_565
Cu2 Cu1 Cu2 115.13(4) . 3_565
O4 Cu2 N2 171.9(2) . .
O4 Cu2 O1 80.67(18) . .
N2 Cu2 O1 91.9(2) . .
O4 Cu2 O2 102.28(18) . 2_665
N2 Cu2 O2 85.9(2) . 2_665
O1 Cu2 O2 157.2(2) . 2_665
O4 Cu2 O3 92.22(18) . .
N2 Cu2 O3 87.9(2) . .
O1 Cu2 O3 115.0(2) . .
O2 Cu2 O3 87.6(2) 2_665 .
O4 Cu2 Cu1 40.43(12) . .
N2 Cu2 Cu1 132.71(17) . .
O1 Cu2 Cu1 41.17(14) . .
O2 Cu2 Cu1 133.68(13) 2_665 .
O3 Cu2 Cu1 113.90(15) . .
O4 Cu2 Cu1 81.67(12) . 2_665
N2 Cu2 Cu1 105.09(17) . 2_665
O1 Cu2 Cu1 160.22(15) . 2_665
O2 Cu2 Cu1 37.88(13) 2_665 2_665
O3 Cu2 Cu1 56.85(14) . 2_665
Cu1 Cu2 Cu1 122.09(4) . 2_665
O4 B1 O4 119.97(4) . 2_665
O4 B1 O4 119.97(3) . 3_565
O4 B1 O4 119.97(4) 2_665 3_565
O6 Cl1 O8 128.6(13) . .
O6 Cl1 O7 104.3(8) . .
O8 Cl1 O7 98.1(9) . .
O6 Cl1 O9 102.5(8) . .
O8 Cl1 O9 103.4(8) . .
O7 Cl1 O9 122.2(11) . .
C10 N1 C11 121.2(6) . .
C10 N1 Cu1 126.6(5) . .
C11 N1 Cu1 112.1(4) . .
C8 N2 C9 123.3(6) . .
C8 N2 Cu2 127.3(5) . .
C9 N2 Cu2 109.4(4) . .
C15 N3 C13 123.0(11) . .
C15 N3 C14 101.1(13) . .
C13 N3 C14 129.0(13) . .
C16 N4 C18 116(2) . .
C16 N4 C17 112.4(19) . .
C18 N4 C17 131.6(19) . .
C1 O1 Cu2 130.5(5) . .
C1 O1 Cu1 130.4(5) . .
Cu2 O1 Cu1 97.7(2) . .
C12 O2 Cu1 112.6(4) . .
C12 O2 Cu2 111.1(4) . 3_565
Cu1 O2 Cu2 104.0(2) . 3_565
C13 O3 Cu2 136.7(8) . .
B1 O4 Cu2 127.1(3) . .
B1 O4 Cu1 132.0(3) . .
Cu2 O4 Cu1 99.62(19) . .
O1 C1 C6 121.2(7) . .
O1 C1 C2 120.5(7) . .
C6 C1 C2 118.2(7) . .
C3 C2 C1 119.5(7) . .
C3 C2 C8 116.7(7) . .
C1 C2 C8 123.8(7) . .
C4 C3 C2 122.1(8) . .
C4 C3 H3 118.9 . .
C2 C3 H3 118.9 . .
C5 C4 C3 116.7(7) . .
C5 C4 C7 122.5(7) . .
C3 C4 C7 120.8(7) . .
C6 C5 C4 123.5(8) . .
C6 C5 H5A 118.3 . .
C4 C5 H5A 118.3 . .
C5 C6 C1 119.5(7) . .
C5 C6 C10 118.1(7) . .
C1 C6 C10 122.3(7) . .
C4 C7 H7A 109.5 . .
C4 C7 H7B 109.5 . .
H7A C7 H7B 109.5 . .
C4 C7 H7C 109.5 . .
H7A C7 H7C 109.5 . .
H7B C7 H7C 109.5 . .
N2 C8 C2 125.7(7) . .
N2 C8 H8 117.2 . .
C2 C8 H8 117.2 . .
N2 C9 C12 107.9(5) . 2_665
N2 C9 H9A 110.1 . .
C12 C9 H9A 110.1 2_665 .
N2 C9 H9B 110.1 . .
C12 C9 H9B 110.1 2_665 .
H9A C9 H9B 108.4 . .
N1 C10 C6 127.9(7) . .
N1 C10 H10 116.1 . .
C6 C10 H10 116.1 . .
N1 C11 C12 109.5(5) . .
N1 C11 H11A 109.8 . .
C12 C11 H11A 109.8 . .
N1 C11 H11B 109.8 . .
C12 C11 H11B 109.8 . .
H11A C11 H11B 108.2 . .
O2 C12 C9 109.8(5) . 3_565
O2 C12 C11 108.4(5) . .
C9 C12 C11 112.8(6) 3_565 .
O2 C12 H12 108.6 . .
C9 C12 H12 108.6 3_565 .
C11 C12 H12 108.6 . .
O3 C13 N3 130.5(11) . .
O3 C13 H13 114.8 . .
N3 C13 H13 114.8 . .
N3 C14 H14A 109.5 . .
N3 C14 H14B 109.5 . .
H14A C14 H14B 109.5 . .
N3 C14 H14C 109.5 . .
H14A C14 H14C 109.5 . .
H14B C14 H14C 109.5 . .
N3 C15 H15A 109.5 . .
N3 C15 H15B 109.5 . .
H15A C15 H15B 109.5 . .
N3 C15 H15C 109.5 . .
H15A C15 H15C 109.5 . .
H15B C15 H15C 109.5 . .
N4 C16 O5 125(3) . .
N4 C16 H16 117.4 . .
O5 C16 H16 117.4 . .
N4 C17 H17A 109.5 . .
N4 C17 H17B 109.5 . .
H17A C17 H17B 109.5 . .
N4 C17 H17C 109.5 . .
H17A C17 H17C 109.5 . .
H17B C17 H17C 109.5 . .
N4 C18 H18A 109.5 . .
N4 C18 H18B 109.5 . .
H18A C18 H18B 109.5 . .
N4 C18 H18C 109.5 . .
H18A C18 H18C 109.5 . .
H18B C18 H18C 109.5 . .

loop_
_geom_bond_atom_site_label_1
_geom_bond_atom_site_label_2
_geom_bond_distance
_geom_bond_site_symmetry_2
Cu1 O4 1.921(4) .
Cu1 N1 1.928(5) .
Cu1 O2 1.936(4) .
Cu1 O1 1.940(5) .
Cu1 Cu2 2.9204(11) .
Cu1 Cu2 3.0600(12) 3_565
Cu2 O4 1.902(4) .
Cu2 N2 1.925(6) .
Cu2 O1 1.939(5) .
Cu2 O2 1.948(4) 2_665
Cu2 O3 2.358(6) .
Cu2 Cu1 3.0599(12) 2_665
B1 O4 1.378(4) .
B1 O4 1.378(4) 2_665
B1 O4 1.378(4) 3_565
Cl1 O6 1.245(10) .
Cl1 O8 1.301(11) .
Cl1 O7 1.388(12) .
Cl1 O9 1.419(11) .
N1 C10 1.256(9) .
N1 C11 1.471(8) .
N2 C8 1.278(9) .
N2 C9 1.457(8) .
N3 C15 1.250(16) .
N3 C13 1.343(14) .
N3 C14 1.56(2) .
N4 C16 1.23(3) .
N4 C18 1.395(17) .
N4 C17 1.48(2) .
O1 C1 1.324(8) .
O2 C12 1.458(7) .
O2 Cu2 1.948(4) 3_565
O3 C13 1.075(12) .
O5 C16 1.30(2) .
C1 C6 1.404(10) .
C1 C2 1.420(10) .
C2 C3 1.398(10) .
C2 C8 1.473(10) .
C3 C4 1.391(11) .
C3 H3 0.9500 .
C4 C5 1.390(11) .
C4 C7 1.529(10) .
C5 C6 1.380(10) .
C5 H5A 0.9500 .
C6 C10 1.453(10) .
C7 H7A 0.9800 .
C7 H7B 0.9800 .
C7 H7C 0.9800 .
C8 H8 0.9500 .
C9 C12 1.512(9) 2_665
C9 H9A 0.9900 .
C9 H9B 0.9900 .
C10 H10 0.9500 .
C11 C12 1.522(9) .
C11 H11A 0.9900 .
C11 H11B 0.9900 .
C12 C9 1.512(9) 3_565
C12 H12 1.0000 .
C13 H13 0.9500 .
C14 H14A 0.9800 .
C14 H14B 0.9800 .
C14 H14C 0.9800 .
C15 H15A 0.9800 .
C15 H15B 0.9800 .
C15 H15C 0.9800 .
C16 H16 0.9500 .
C17 H17A 0.9800 .
C17 H17B 0.9800 .
C17 H17C 0.9800 .
C18 H18A 0.9800 .
C18 H18B 0.9800 .
C18 H18C 0.9800 .
